data_1565359
loop_
_publ_author_name
'Maurya, Devesh'
'Karmakar, Joy'
'Sahoo, Padmini'
'Raut, Ravindra K.'
'Majumdar, Moumita'

_publ_section_title
;
 Versatile binding modes of acyclic N2X2 (X&#x00A0;=&#x00A0;O, S and P)
 ligands towards [GeCl]+ and AuCl units
;
_journal_name_full 'Inorganica Chimica Acta'
_journal_page_first 119380
_journal_paper_doi 10.1016/j.ica.2019.119380
_journal_volume 503
_journal_year 2020
_chemical_formula_sum 'C44 H42 Au Cl N2 O P2'
_chemical_formula_weight 909.15
_space_group_crystal_system triclinic
_space_group_IT_number 2
_space_group_name_Hall '-P 1'
_space_group_name_H-M_alt 'P -1'
_atom_sites_solution_hydrogens geom
_audit_creation_method SHELXL-2017/1
_cell_angle_alpha 87.173(4)
_cell_angle_beta 83.722(5)
_cell_angle_gamma 80.784(4)
_cell_formula_units_Z 2
_cell_length_a 9.1114(15)
_cell_length_b 12.410(2)
_cell_length_c 17.681(3)
_cell_measurement_reflns_used 6099
_cell_measurement_temperature 100(2)
_cell_measurement_theta_max 24.66
_cell_measurement_theta_min 2.28
_cell_volume 1960.6(6)
_computing_cell_refinement 'Bruker SAINT'
_computing_data_collection 'Bruker APEX2'
_computing_data_reduction 'Bruker SAINT'
_computing_molecular_graphics 'Bruker SHELXTL'
_computing_publication_material 'Bruker SHELXTL'
_computing_structure_refinement 'SHELXL-2014 (Sheldrick 2014)'
_computing_structure_solution 'SHELXS-97 (Sheldrick 2008)'
_diffrn_ambient_temperature 100(2)
_diffrn_measured_fraction_theta_full 0.992
_diffrn_measured_fraction_theta_max 0.992
_diffrn_measurement_device_type 'Bruker APEX-II CCD'
_diffrn_measurement_method '\f and \w scans'
_diffrn_radiation_type MoK\a
_diffrn_radiation_wavelength 0.71073
_diffrn_reflns_av_R_equivalents 0.0552
_diffrn_reflns_av_unetI/netI 0.0545
_diffrn_reflns_Laue_measured_fraction_full 0.992
_diffrn_reflns_Laue_measured_fraction_max 0.992
_diffrn_reflns_limit_h_max 7
_diffrn_reflns_limit_h_min -10
_diffrn_reflns_limit_k_max 14
_diffrn_reflns_limit_k_min -14
_diffrn_reflns_limit_l_max 21
_diffrn_reflns_limit_l_min -21
_diffrn_reflns_number 26288
_diffrn_reflns_point_group_measured_fraction_full 0.992
_diffrn_reflns_point_group_measured_fraction_max 0.992
_diffrn_reflns_theta_full 25.210
_diffrn_reflns_theta_max 25.210
_diffrn_reflns_theta_min 1.663
_exptl_absorpt_coefficient_mu 3.938
_exptl_absorpt_correction_T_max 0.7452
_exptl_absorpt_correction_T_min 0.5670
_exptl_absorpt_correction_type multi-scan
_exptl_absorpt_process_details
'SADABS-2014/5;Reference: Krause, L., Herbst-Irmer, R., Sheldrick G.M. & Stalke D., J. Appl. Cryst. 48 (2015) 3-10'
_exptl_crystal_colour white
_exptl_crystal_density_diffrn 1.540
_exptl_crystal_description Block
_exptl_crystal_F_000 908
_exptl_crystal_size_max 0.08
_exptl_crystal_size_mid 0.07
_exptl_crystal_size_min 0.06
_refine_diff_density_max 0.737
_refine_diff_density_min -0.603
_refine_diff_density_rms 0.112
_refine_ls_extinction_coef .
_refine_ls_extinction_method none
_refine_ls_goodness_of_fit_ref 0.905
_refine_ls_hydrogen_treatment constr
_refine_ls_matrix_type full
_refine_ls_number_parameters 460
_refine_ls_number_reflns 7011
_refine_ls_number_restraints 0
_refine_ls_restrained_S_all 0.905
_refine_ls_R_factor_all 0.0364
_refine_ls_R_factor_gt 0.0290
_refine_ls_shift/su_max 0.001
_refine_ls_shift/su_mean 0.000
_refine_ls_structure_factor_coef Fsqd
_refine_ls_weighting_details 'w=1/[\s^2^(Fo^2^)+(0.0370P)^2^+0.2871P] where P=(Fo^2^+2Fc^2^)/3'
_refine_ls_weighting_scheme calc
_refine_ls_wR_factor_gt 0.0618
_refine_ls_wR_factor_ref 0.0651
_reflns_Friedel_coverage 0.000
_reflns_Friedel_fraction_full .
_reflns_Friedel_fraction_max .
_reflns_number_gt 6161
_reflns_number_total 7011
_reflns_threshold_expression 'I > 2\s(I)'
_cod_data_source_file 3.cif
_cod_data_source_block 3
_cod_original_cell_volume 1960.5(6)
_cod_database_code 1565359
_shelx_shelxl_version_number 2017/1
_shelx_space_group_comment
;
The symmetry employed for this shelxl refinement is uniquely defined
by the following loop, which should always be used as a source of
symmetry information in preference to the above space-group names.
They are only intended as comments.
;

loop_
_space_group_symop_operation_xyz
'x, y, z'
'-x, -y, -z'

loop_
_atom_site_label
_atom_site_type_symbol
_atom_site_fract_x
_atom_site_fract_y
_atom_site_fract_z
_atom_site_U_iso_or_equiv
_atom_site_adp_type
_atom_site_occupancy
_atom_site_site_symmetry_order
_atom_site_calc_flag
_atom_site_refinement_flags_posn
_atom_site_refinement_flags_adp
_atom_site_refinement_flags_occupancy
_atom_site_disorder_assembly
_atom_site_disorder_group
Au1 Au 0.28705(2) 0.34572(2) 0.29777(2) 0.01518(6) Uani 1 1 d . . . . .
Cl02 Cl 0.01807(11) 0.43597(9) 0.34386(6) 0.0230(2) Uani 1 1 d . . . . .
P2 P 0.36298(11) 0.42454(9) 0.18323(6) 0.0155(2) Uani 1 1 d . . . . .
P1 P 0.35911(11) 0.21024(9) 0.38655(5) 0.0146(2) Uani 1 1 d . . . . .
N1 N 0.3192(4) 0.4284(3) 0.44483(18) 0.0173(7) Uani 1 1 d . . . . .
N2 N 0.4876(4) 0.5219(3) 0.30509(18) 0.0200(8) Uani 1 1 d . . . . .
C18 C 0.5923(5) 0.1916(3) 0.4810(2) 0.0212(10) Uani 1 1 d . . . . .
H18 H 0.519819 0.179870 0.522203 0.025 Uiso 1 1 calc R U . . .
C4 C 0.6656(4) 0.4299(3) 0.2083(2) 0.0186(9) Uani 1 1 d . . . . .
C9 C 0.5664(4) 0.4068(3) 0.1578(2) 0.0162(9) Uani 1 1 d . . . . .
C34 C 0.2594(5) 0.4088(4) 0.0387(2) 0.0235(10) Uani 1 1 d . . . . .
H34 H 0.264509 0.484423 0.030636 0.028 Uiso 1 1 calc R U . . .
C35 C 0.2991(5) 0.5691(3) 0.1626(2) 0.0197(9) Uani 1 1 d . . . . .
C16 C 0.2493(4) 0.2039(3) 0.4797(2) 0.0158(9) Uani 1 1 d . . . . .
C22 C 0.6586(5) 0.2236(4) 0.3483(2) 0.0247(10) Uani 1 1 d . . . . .
H22 H 0.631778 0.234019 0.297676 0.030 Uiso 1 1 calc R U . . .
C3 C 0.6200(5) 0.4779(4) 0.2834(2) 0.0216(10) Uani 1 1 d . . . . .
H3 H 0.694042 0.475919 0.317538 0.026 Uiso 1 1 calc R U . . .
C5 C 0.8187(5) 0.4069(4) 0.1873(2) 0.0263(10) Uani 1 1 d . . . . .
H5 H 0.885424 0.421601 0.221748 0.032 Uiso 1 1 calc R U . . .
C29 C 0.2985(4) 0.3559(4) 0.1071(2) 0.0178(9) Uani 1 1 d . . . . .
C11 C 0.1939(4) 0.2976(3) 0.5216(2) 0.0169(9) Uani 1 1 d . . . . .
C8 C 0.6264(4) 0.3632(3) 0.0883(2) 0.0187(9) Uani 1 1 d . . . . .
H8 H 0.560701 0.347313 0.053700 0.022 Uiso 1 1 calc R U . . .
C10 C 0.2185(4) 0.4090(4) 0.4973(2) 0.0191(9) Uani 1 1 d . . . . .
H10 H 0.156778 0.468956 0.521845 0.023 Uiso 1 1 calc R U . . .
C24 C 0.4783(5) -0.0110(4) 0.3552(2) 0.0226(10) Uani 1 1 d . . . . .
H24 H 0.560141 -0.002001 0.382018 0.027 Uiso 1 1 calc R U . . .
C19 C 0.7389(5) 0.1916(4) 0.4948(3) 0.0246(10) Uani 1 1 d . . . . .
H19 H 0.766434 0.180137 0.545178 0.030 Uiso 1 1 calc R U . . .
C15 C 0.2139(5) 0.1028(3) 0.5079(2) 0.0197(9) Uani 1 1 d . . . . .
H15 H 0.249452 0.039307 0.479268 0.024 Uiso 1 1 calc R U . . .
C23 C 0.3628(4) 0.0756(3) 0.3482(2) 0.0168(9) Uani 1 1 d . . . . .
C30 C 0.2883(5) 0.2452(4) 0.1167(2) 0.0248(10) Uani 1 1 d . . . . .
H30 H 0.312934 0.207660 0.162902 0.030 Uiso 1 1 calc R U . . .
C36 C 0.3912(5) 0.6364(4) 0.1238(2) 0.0225(10) Uani 1 1 d . . . . .
H36 H 0.493059 0.608532 0.108923 0.027 Uiso 1 1 calc R U . . .
C12 C 0.1043(5) 0.2873(4) 0.5903(2) 0.0250(10) Uani 1 1 d . . . . .
H12 H 0.065021 0.350683 0.618329 0.030 Uiso 1 1 calc R U . . .
C40 C 0.1489(5) 0.6107(4) 0.1844(2) 0.0272(11) Uani 1 1 d . . . . .
H40 H 0.085003 0.565747 0.211946 0.033 Uiso 1 1 calc R U . . .
C28 C 0.2444(5) 0.0594(4) 0.3083(2) 0.0248(10) Uani 1 1 d . . . . .
H28 H 0.164707 0.117740 0.302335 0.030 Uiso 1 1 calc R U . . .
C31 C 0.2428(6) 0.1889(4) 0.0599(3) 0.0358(12) Uani 1 1 d . . . . .
H31 H 0.236986 0.113335 0.067427 0.043 Uiso 1 1 calc R U . . .
C2 C 0.4636(5) 0.5671(4) 0.3813(2) 0.0230(10) Uani 1 1 d . . . . .
H2A H 0.463689 0.646935 0.376809 0.028 Uiso 1 1 calc R U . . .
H2B H 0.546680 0.534363 0.410902 0.028 Uiso 1 1 calc R U . . .
C27 C 0.2416(6) -0.0407(4) 0.2772(3) 0.0315(11) Uani 1 1 d . . . . .
H27 H 0.159939 -0.050827 0.250633 0.038 Uiso 1 1 calc R U . . .
C7 C 0.7788(5) 0.3422(4) 0.0679(2) 0.0240(10) Uani 1 1 d . . . . .
H7 H 0.816374 0.313081 0.019644 0.029 Uiso 1 1 calc R U . . .
C33 C 0.2132(5) 0.3513(4) -0.0176(2) 0.0296(11) Uani 1 1 d . . . . .
H33 H 0.186548 0.388222 -0.063685 0.036 Uiso 1 1 calc R U . . .
C13 C 0.0717(5) 0.1868(4) 0.6181(2) 0.0281(11) Uani 1 1 d . . . . .
H13 H 0.011413 0.181367 0.665040 0.034 Uiso 1 1 calc R U . . .
C25 C 0.4751(5) -0.1106(4) 0.3232(2) 0.0283(11) Uani 1 1 d . . . . .
H25 H 0.555391 -0.168838 0.327927 0.034 Uiso 1 1 calc R U . . .
C37 C 0.3358(6) 0.7438(4) 0.1066(2) 0.0313(11) Uani 1 1 d . . . . .
H37 H 0.400337 0.789823 0.080833 0.038 Uiso 1 1 calc R U . . .
C6 C 0.8768(5) 0.3635(4) 0.1179(2) 0.0269(11) Uani 1 1 d . . . . .
H6 H 0.981764 0.348560 0.104665 0.032 Uiso 1 1 calc R U . . .
C14 C 0.1274(5) 0.0939(4) 0.5771(2) 0.0250(10) Uani 1 1 d . . . . .
H14 H 0.106596 0.024431 0.596233 0.030 Uiso 1 1 calc R U . . .
C26 C 0.3575(6) -0.1255(4) 0.2851(3) 0.0349(12) Uani 1 1 d . . . . .
H26 H 0.355613 -0.194127 0.263987 0.042 Uiso 1 1 calc R U . . .
C21 C 0.8056(5) 0.2235(4) 0.3618(3) 0.0299(11) Uani 1 1 d . . . . .
H21 H 0.878871 0.233948 0.320673 0.036 Uiso 1 1 calc R U . . .
C17 C 0.5498(4) 0.2086(3) 0.4077(2) 0.0177(9) Uani 1 1 d . . . . .
C20 C 0.8451(5) 0.2082(4) 0.4352(3) 0.0277(11) Uani 1 1 d . . . . .
H20 H 0.945488 0.209177 0.444821 0.033 Uiso 1 1 calc R U . . .
C1 C 0.3156(5) 0.5447(3) 0.4236(2) 0.0227(10) Uani 1 1 d . . . . .
H1A H 0.293631 0.588150 0.470084 0.027 Uiso 1 1 calc R U . . .
H1B H 0.234171 0.568400 0.390757 0.027 Uiso 1 1 calc R U . . .
C32 C 0.2057(5) 0.2421(4) -0.0075(3) 0.0350(12) Uani 1 1 d . . . . .
H32 H 0.175180 0.203210 -0.046502 0.042 Uiso 1 1 calc R U . . .
C39 C 0.0949(5) 0.7186(4) 0.1653(3) 0.0335(12) Uani 1 1 d . . . . .
H39 H -0.007142 0.746923 0.179327 0.040 Uiso 1 1 calc R U . . .
C38 C 0.1867(6) 0.7853(4) 0.1265(3) 0.0344(12) Uani 1 1 d . . . . .
H38 H 0.148366 0.858797 0.113420 0.041 Uiso 1 1 calc R U . . .
C43 C 0.8824(6) -0.0231(5) 0.1323(4) 0.0566(17) Uani 1 1 d . . . . .
H43A H 0.898568 -0.101757 0.121008 0.068 Uiso 1 1 calc R U . . .
H43B H 0.978746 -0.003831 0.143819 0.068 Uiso 1 1 calc R U . . .
C45 C 0.6674(8) 0.0557(6) 0.0827(4) 0.068(2) Uani 1 1 d . . . . .
H45A H 0.624547 0.126403 0.059543 0.082 Uiso 1 1 calc R U . . .
H45B H 0.625667 -0.003835 0.061469 0.082 Uiso 1 1 calc R U . . .
C44 C 0.8347(9) 0.0375(6) 0.0701(5) 0.098(3) Uani 1 1 d . . . . .
H44A H 0.869954 -0.002385 0.022811 0.118 Uiso 1 1 calc R U . . .
H44B H 0.872996 0.108121 0.066179 0.118 Uiso 1 1 calc R U . . .
C41 C 0.6390(9) 0.0557(9) 0.1641(4) 0.119(4) Uani 1 1 d . . . . .
H41A H 0.552899 0.017917 0.181405 0.143 Uiso 1 1 calc R U . . .
H41B H 0.616921 0.131362 0.182128 0.143 Uiso 1 1 calc R U . . .
O1 O 0.7790(12) -0.0039(12) 0.1938(6) 0.295(8) Uani 1 1 d . . . . .

loop_
_atom_site_aniso_label
_atom_site_aniso_U_11
_atom_site_aniso_U_22
_atom_site_aniso_U_33
_atom_site_aniso_U_23
_atom_site_aniso_U_13
_atom_site_aniso_U_12
Au1 0.01665(9) 0.01575(10) 0.01336(8) -0.00028(6) -0.00222(6) -0.00280(6)
Cl02 0.0159(5) 0.0286(6) 0.0240(5) -0.0068(4) -0.0013(4) -0.0012(4)
P2 0.0146(5) 0.0179(6) 0.0136(5) -0.0001(4) -0.0013(4) -0.0018(4)
P1 0.0146(5) 0.0154(6) 0.0136(5) -0.0004(4) -0.0010(4) -0.0020(4)
N1 0.0174(18) 0.017(2) 0.0188(17) -0.0039(14) -0.0010(14) -0.0057(15)
N2 0.023(2) 0.022(2) 0.0163(17) -0.0013(15) -0.0020(15) -0.0090(16)
C18 0.022(2) 0.019(2) 0.023(2) 0.0005(18) -0.0022(18) -0.0046(19)
C4 0.018(2) 0.022(2) 0.017(2) 0.0017(17) -0.0027(16) -0.0071(19)
C9 0.013(2) 0.019(2) 0.0161(19) 0.0055(17) -0.0014(16) -0.0020(17)
C34 0.025(2) 0.029(3) 0.018(2) 0.0042(19) -0.0019(18) -0.011(2)
C35 0.024(2) 0.019(2) 0.015(2) -0.0013(17) -0.0051(17) 0.0018(19)
C16 0.011(2) 0.020(2) 0.0159(19) 0.0010(17) -0.0033(15) -0.0019(17)
C22 0.020(2) 0.027(3) 0.025(2) 0.0045(19) -0.0026(18) 0.000(2)
C3 0.021(2) 0.030(3) 0.017(2) 0.0012(18) -0.0053(17) -0.011(2)
C5 0.023(2) 0.034(3) 0.023(2) 0.002(2) -0.0074(18) -0.004(2)
C29 0.011(2) 0.025(3) 0.017(2) 0.0015(17) 0.0000(16) -0.0024(18)
C11 0.014(2) 0.020(2) 0.017(2) 0.0014(17) -0.0040(16) -0.0035(18)
C8 0.018(2) 0.024(2) 0.015(2) 0.0017(17) -0.0034(16) -0.0040(18)
C10 0.016(2) 0.022(2) 0.019(2) -0.0048(18) -0.0022(17) -0.0024(18)
C24 0.025(2) 0.020(3) 0.021(2) -0.0003(18) -0.0009(18) -0.003(2)
C19 0.027(3) 0.017(2) 0.031(2) -0.0026(19) -0.012(2) 0.0013(19)
C15 0.023(2) 0.016(2) 0.019(2) 0.0016(17) -0.0027(17) -0.0004(18)
C23 0.021(2) 0.018(2) 0.0120(19) -0.0002(16) -0.0015(16) -0.0049(18)
C30 0.023(2) 0.025(3) 0.025(2) -0.0053(19) -0.0083(18) 0.005(2)
C36 0.025(2) 0.024(3) 0.020(2) 0.0018(18) -0.0050(18) -0.004(2)
C12 0.026(2) 0.024(3) 0.023(2) -0.0014(19) 0.0040(19) -0.001(2)
C40 0.025(3) 0.030(3) 0.024(2) -0.001(2) -0.0033(19) 0.002(2)
C28 0.025(2) 0.023(3) 0.025(2) -0.0017(19) -0.0023(19) -0.002(2)
C31 0.038(3) 0.025(3) 0.046(3) -0.011(2) -0.014(2) 0.001(2)
C2 0.028(3) 0.021(3) 0.021(2) -0.0011(18) -0.0007(18) -0.010(2)
C27 0.043(3) 0.031(3) 0.026(2) -0.005(2) -0.009(2) -0.017(2)
C7 0.020(2) 0.031(3) 0.019(2) 0.0005(19) 0.0006(18) 0.001(2)
C33 0.025(3) 0.044(3) 0.021(2) -0.002(2) -0.0047(19) -0.006(2)
C13 0.028(3) 0.034(3) 0.021(2) 0.001(2) 0.0051(19) -0.007(2)
C25 0.043(3) 0.016(2) 0.023(2) -0.0020(18) 0.002(2) 0.003(2)
C37 0.052(3) 0.020(3) 0.025(2) 0.003(2) -0.010(2) -0.012(2)
C6 0.015(2) 0.035(3) 0.029(2) 0.001(2) 0.0013(18) 0.001(2)
C14 0.027(3) 0.020(3) 0.027(2) 0.0040(19) 0.0002(19) -0.003(2)
C26 0.063(4) 0.018(3) 0.025(2) -0.007(2) -0.001(2) -0.010(3)
C21 0.019(2) 0.030(3) 0.039(3) 0.006(2) 0.003(2) -0.005(2)
C17 0.012(2) 0.015(2) 0.025(2) -0.0008(17) -0.0026(17) 0.0005(17)
C20 0.016(2) 0.022(3) 0.046(3) 0.001(2) -0.009(2) -0.004(2)
C1 0.030(3) 0.015(2) 0.023(2) -0.0030(17) 0.0005(18) -0.0051(19)
C32 0.030(3) 0.046(3) 0.032(3) -0.019(2) -0.009(2) -0.003(2)
C39 0.031(3) 0.034(3) 0.032(3) -0.003(2) -0.009(2) 0.014(2)
C38 0.051(3) 0.025(3) 0.026(2) 0.004(2) -0.016(2) 0.004(2)
C43 0.030(3) 0.051(4) 0.076(4) -0.009(3) 0.008(3) 0.025(3)
C45 0.093(5) 0.043(4) 0.060(4) 0.003(3) 0.010(4) 0.006(4)
C44 0.106(6) 0.029(4) 0.140(8) -0.005(4) 0.073(6) -0.008(4)
C41 0.081(6) 0.179(10) 0.060(5) 0.039(6) 0.024(4) 0.058(6)
O1 0.215(11) 0.423(19) 0.168(9) -0.020(10) -0.025(8) 0.199(12)

loop_
_atom_type_symbol
_atom_type_description
_atom_type_scat_dispersion_real
_atom_type_scat_dispersion_imag
_atom_type_scat_source
C C 0.0033 0.0016 'International Tables Vol C Tables 4.2.6.8 and 6.1.1.4'
H H 0.0000 0.0000 'International Tables Vol C Tables 4.2.6.8 and 6.1.1.4'
Au Au -2.0133 8.8022 'International Tables Vol C Tables 4.2.6.8 and 6.1.1.4'
Cl Cl 0.1484 0.1585 'International Tables Vol C Tables 4.2.6.8 and 6.1.1.4'
N N 0.0061 0.0033 'International Tables Vol C Tables 4.2.6.8 and 6.1.1.4'
O O 0.0106 0.0060 'International Tables Vol C Tables 4.2.6.8 and 6.1.1.4'
P P 0.1023 0.0942 'International Tables Vol C Tables 4.2.6.8 and 6.1.1.4'

loop_
_geom_angle_atom_site_label_1
_geom_angle_atom_site_label_2
_geom_angle_atom_site_label_3
_geom_angle
_geom_angle_site_symmetry_1
_geom_angle_site_symmetry_3
P2 Au1 P1 143.16(4) . .
P2 Au1 Cl02 109.48(4) . .
P1 Au1 Cl02 107.31(3) . .
C29 P2 C35 103.51(19) . .
C29 P2 C9 102.72(18) . .
C35 P2 C9 104.43(19) . .
C29 P2 Au1 108.83(13) . .
C35 P2 Au1 120.15(13) . .
C9 P2 Au1 115.28(12) . .
C17 P1 C23 103.68(19) . .
C17 P1 C16 105.15(18) . .
C23 P1 C16 103.85(18) . .
C17 P1 Au1 112.23(13) . .
C23 P1 Au1 110.33(13) . .
C16 P1 Au1 120.09(13) . .
C10 N1 C1 114.4(4) . .
C3 N2 C2 116.2(3) . .
C19 C18 C17 120.8(4) . .
C19 C18 H18 119.6 . .
C17 C18 H18 119.6 . .
C5 C4 C9 119.1(4) . .
C5 C4 C3 116.1(4) . .
C9 C4 C3 124.8(4) . .
C8 C9 C4 118.1(4) . .
C8 C9 P2 119.5(3) . .
C4 C9 P2 122.4(3) . .
C33 C34 C29 120.5(4) . .
C33 C34 H34 119.8 . .
C29 C34 H34 119.8 . .
C36 C35 C40 119.6(4) . .
C36 C35 P2 122.5(3) . .
C40 C35 P2 117.8(3) . .
C15 C16 C11 119.1(3) . .
C15 C16 P1 118.6(3) . .
C11 C16 P1 122.2(3) . .
C21 C22 C17 120.9(4) . .
C21 C22 H22 119.5 . .
C17 C22 H22 119.5 . .
N2 C3 C4 123.8(4) . .
N2 C3 H3 118.1 . .
C4 C3 H3 118.1 . .
C6 C5 C4 122.1(4) . .
C6 C5 H5 118.9 . .
C4 C5 H5 118.9 . .
C30 C29 C34 117.9(4) . .
C30 C29 P2 118.8(3) . .
C34 C29 P2 123.3(3) . .
C12 C11 C16 119.0(4) . .
C12 C11 C10 116.3(4) . .
C16 C11 C10 124.6(3) . .
C7 C8 C9 122.1(4) . .
C7 C8 H8 119.0 . .
C9 C8 H8 119.0 . .
N1 C10 C11 122.8(4) . .
N1 C10 H10 118.6 . .
C11 C10 H10 118.6 . .
C23 C24 C25 120.5(4) . .
C23 C24 H24 119.7 . .
C25 C24 H24 119.7 . .
C20 C19 C18 120.0(4) . .
C20 C19 H19 120.0 . .
C18 C19 H19 120.0 . .
C14 C15 C16 121.0(4) . .
C14 C15 H15 119.5 . .
C16 C15 H15 119.5 . .
C24 C23 C28 118.1(4) . .
C24 C23 P1 123.6(3) . .
C28 C23 P1 118.2(3) . .
C31 C30 C29 121.0(4) . .
C31 C30 H30 119.5 . .
C29 C30 H30 119.5 . .
C37 C36 C35 120.3(4) . .
C37 C36 H36 119.9 . .
C35 C36 H36 119.9 . .
C13 C12 C11 121.4(4) . .
C13 C12 H12 119.3 . .
C11 C12 H12 119.3 . .
C39 C40 C35 119.1(4) . .
C39 C40 H40 120.4 . .
C35 C40 H40 120.4 . .
C27 C28 C23 120.9(4) . .
C27 C28 H28 119.6 . .
C23 C28 H28 119.6 . .
C32 C31 C30 120.5(5) . .
C32 C31 H31 119.8 . .
C30 C31 H31 119.8 . .
N2 C2 C1 111.5(3) . .
N2 C2 H2A 109.3 . .
C1 C2 H2A 109.3 . .
N2 C2 H2B 109.3 . .
C1 C2 H2B 109.3 . .
H2A C2 H2B 108.0 . .
C26 C27 C28 119.9(4) . .
C26 C27 H27 120.0 . .
C28 C27 H27 120.0 . .
C8 C7 C6 119.9(4) . .
C8 C7 H7 120.0 . .
C6 C7 H7 120.0 . .
C32 C33 C34 120.8(4) . .
C32 C33 H33 119.6 . .
C34 C33 H33 119.6 . .
C12 C13 C14 119.7(4) . .
C12 C13 H13 120.1 . .
C14 C13 H13 120.1 . .
C26 C25 C24 120.6(4) . .
C26 C25 H25 119.7 . .
C24 C25 H25 119.7 . .
C36 C37 C38 120.6(4) . .
C36 C37 H37 119.7 . .
C38 C37 H37 119.7 . .
C5 C6 C7 118.6(4) . .
C5 C6 H6 120.7 . .
C7 C6 H6 120.7 . .
C13 C14 C15 119.7(4) . .
C13 C14 H14 120.1 . .
C15 C14 H14 120.1 . .
C25 C26 C27 119.9(4) . .
C25 C26 H26 120.0 . .
C27 C26 H26 120.0 . .
C20 C21 C22 119.7(4) . .
C20 C21 H21 120.1 . .
C22 C21 H21 120.1 . .
C18 C17 C22 118.5(4) . .
C18 C17 P1 122.6(3) . .
C22 C17 P1 118.9(3) . .
C19 C20 C21 120.1(4) . .
C19 C20 H20 120.0 . .
C21 C20 H20 120.0 . .
N1 C1 C2 111.9(4) . .
N1 C1 H1A 109.2 . .
C2 C1 H1A 109.2 . .
N1 C1 H1B 109.2 . .
C2 C1 H1B 109.2 . .
H1A C1 H1B 107.9 . .
C33 C32 C31 119.4(5) . .
C33 C32 H32 120.3 . .
C31 C32 H32 120.3 . .
C38 C39 C40 121.1(4) . .
C38 C39 H39 119.4 . .
C40 C39 H39 119.4 . .
C39 C38 C37 119.2(4) . .
C39 C38 H38 120.4 . .
C37 C38 H38 120.4 . .
O1 C43 C44 110.3(6) . .
O1 C43 H43A 109.6 . .
C44 C43 H43A 109.6 . .
O1 C43 H43B 109.6 . .
C44 C43 H43B 109.6 . .
H43A C43 H43B 108.1 . .
C41 C45 C44 102.8(7) . .
C41 C45 H45A 111.2 . .
C44 C45 H45A 111.2 . .
C41 C45 H45B 111.2 . .
C44 C45 H45B 111.2 . .
H45A C45 H45B 109.1 . .
C43 C44 C45 105.7(5) . .
C43 C44 H44A 110.6 . .
C45 C44 H44A 110.6 . .
C43 C44 H44B 110.6 . .
C45 C44 H44B 110.6 . .
H44A C44 H44B 108.7 . .
C45 C41 O1 105.9(7) . .
C45 C41 H41A 110.5 . .
O1 C41 H41A 110.5 . .
C45 C41 H41B 110.5 . .
O1 C41 H41B 110.5 . .
H41A C41 H41B 108.7 . .
C43 O1 C41 106.5(8) . .

loop_
_geom_bond_atom_site_label_1
_geom_bond_atom_site_label_2
_geom_bond_distance
_geom_bond_site_symmetry_2
Au1 P2 2.2917(10) .
Au1 P1 2.3093(10) .
Au1 Cl02 2.5882(11) .
P2 C29 1.824(4) .
P2 C35 1.827(4) .
P2 C9 1.839(4) .
P1 C17 1.814(4) .
P1 C23 1.828(4) .
P1 C16 1.836(4) .
N1 C10 1.274(5) .
N1 C1 1.469(5) .
N2 C3 1.268(5) .
N2 C2 1.466(5) .
C18 C19 1.383(6) .
C18 C17 1.390(6) .
C18 H18 0.9500 .
C4 C5 1.391(6) .
C4 C9 1.407(6) .
C4 C3 1.473(6) .
C9 C8 1.388(6) .
C34 C33 1.391(6) .
C34 C29 1.401(5) .
C34 H34 0.9500 .
C35 C36 1.384(6) .
C35 C40 1.402(6) .
C16 C15 1.400(6) .
C16 C11 1.404(6) .
C22 C21 1.386(6) .
C22 C17 1.390(5) .
C22 H22 0.9500 .
C3 H3 0.9500 .
C5 C6 1.381(6) .
C5 H5 0.9500 .
C29 C30 1.393(6) .
C11 C12 1.399(5) .
C11 C10 1.471(6) .
C8 C7 1.382(6) .
C8 H8 0.9500 .
C10 H10 0.9500 .
C24 C23 1.389(6) .
C24 C25 1.390(6) .
C24 H24 0.9500 .
C19 C20 1.381(6) .
C19 H19 0.9500 .
C15 C14 1.391(6) .
C15 H15 0.9500 .
C23 C28 1.397(6) .
C30 C31 1.386(6) .
C30 H30 0.9500 .
C36 C37 1.379(6) .
C36 H36 0.9500 .
C12 C13 1.383(6) .
C12 H12 0.9500 .
C40 C39 1.390(6) .
C40 H40 0.9500 .
C28 C27 1.388(6) .
C28 H28 0.9500 .
C31 C32 1.382(7) .
C31 H31 0.9500 .
C2 C1 1.527(6) .
C2 H2A 0.9900 .
C2 H2B 0.9900 .
C27 C26 1.379(7) .
C27 H27 0.9500 .
C7 C6 1.385(6) .
C7 H7 0.9500 .
C33 C32 1.370(7) .
C33 H33 0.9500 .
C13 C14 1.389(6) .
C13 H13 0.9500 .
C25 C26 1.369(7) .
C25 H25 0.9500 .
C37 C38 1.387(7) .
C37 H37 0.9500 .
C6 H6 0.9500 .
C14 H14 0.9500 .
C26 H26 0.9500 .
C21 C20 1.382(6) .
C21 H21 0.9500 .
C20 H20 0.9500 .
C1 H1A 0.9900 .
C1 H1B 0.9900 .
C32 H32 0.9500 .
C39 C38 1.377(7) .
C39 H39 0.9500 .
C38 H38 0.9500 .
C43 O1 1.362(11) .
C43 C44 1.372(10) .
C43 H43A 0.9900 .
C43 H43B 0.9900 .
C45 C41 1.433(9) .
C45 C44 1.499(10) .
C45 H45A 0.9900 .
C45 H45B 0.9900 .
C44 H44A 0.9900 .
C44 H44B 0.9900 .
C41 O1 1.502(10) .
C41 H41A 0.9900 .
C41 H41B 0.9900 .
